data_1512843
loop_
_publ_author_name
'Saugata Konar'
'Atanu Jana'
'Kinsuk Das'
'Sangita Ray'
'Sudipta Chatterjee'
'Susanta Kumar Kar'

_publ_section_title
;
 Three new 1D Cu(II) coordination polymers and a binuclear Cu(II) complex
 of two pyrazole derived Schiff base ligands: Heterocyclic ring
 substitution and anion dependent structural variations - Spectral studies
;
_journal_name_full
;
Inorganica Chimica Acta
;
_journal_page_first 1
_journal_page_last 10
_journal_paper_doi 10.1016/j.ica.2012.10.013
_journal_volume 395
_journal_year 2013
_chemical_formula_moiety 'C26 H22 Cl2 Cu2 N8 O6'
_chemical_formula_sum 'C26 H22 Cl2 Cu2 N8 O6'
_chemical_formula_weight 740.52
_space_group_IT_number 61
_symmetry_cell_setting orthorhombic
_symmetry_space_group_name_Hall '-P 2ac 2ab'
_symmetry_space_group_name_H-M 'P b c a'
_atom_sites_solution_hydrogens geom
_atom_sites_solution_primary direct
_atom_sites_solution_secondary difmap
_cell_angle_alpha 90.00
_cell_angle_beta 90.00
_cell_angle_gamma 90.00
_cell_formula_units_Z 4
_cell_length_a 16.524(4)
_cell_length_b 7.958(2)
_cell_length_c 21.913(4)
_cell_measurement_reflns_used 9863
_cell_measurement_temperature 150(2)
_cell_measurement_theta_max 25.7
_cell_measurement_theta_min 1.9
_cell_volume 2881.5(11)
_computing_cell_refinement 'Bruker SMART'
_computing_data_collection 'Bruker SMART'
_computing_data_reduction 'Bruker SAINT'
_computing_molecular_graphics 'Ortep-3 for Windows (Farrugia, 1997)'
_computing_publication_material 'WINGX V1.80.05'
_computing_structure_refinement 'SHELXL-97 (Sheldrick, 1997)'
_computing_structure_solution 'SHELXS-97 (Sheldrick, 1990)'
_diffrn_ambient_temperature 150(2)
_diffrn_measured_fraction_theta_full 0.997
_diffrn_measured_fraction_theta_max 0.997
_diffrn_measurement_device_type 'CCD area detector'
_diffrn_measurement_method 'phi and omega scans'
_diffrn_radiation_monochromator graphite
_diffrn_radiation_source 'fine-focus sealed tube'
_diffrn_radiation_type MoK\a
_diffrn_radiation_wavelength 0.71073
_diffrn_reflns_av_R_equivalents 0.0571
_diffrn_reflns_av_sigmaI/netI 0.0377
_diffrn_reflns_limit_h_max 20
_diffrn_reflns_limit_h_min -20
_diffrn_reflns_limit_k_max 9
_diffrn_reflns_limit_k_min -9
_diffrn_reflns_limit_l_max 26
_diffrn_reflns_limit_l_min -26
_diffrn_reflns_number 9863
_diffrn_reflns_theta_full 25.68
_diffrn_reflns_theta_max 25.68
_diffrn_reflns_theta_min 1.86
_exptl_absorpt_coefficient_mu 1.719
_exptl_absorpt_correction_T_max 0.8559
_exptl_absorpt_correction_T_min 0.8217
_exptl_absorpt_correction_type empirical
_exptl_absorpt_process_details SADABS
_exptl_crystal_colour Green
_exptl_crystal_density_diffrn 1.707
_exptl_crystal_density_method 'not measured'
_exptl_crystal_description Rectangular
_exptl_crystal_F_000 1496
_exptl_crystal_size_max 0.14
_exptl_crystal_size_mid 0.12
_exptl_crystal_size_min 0.11
_refine_diff_density_max 1.002
_refine_diff_density_min -0.342
_refine_diff_density_rms 0.097
_refine_ls_extinction_method none
_refine_ls_goodness_of_fit_ref 1.138
_refine_ls_hydrogen_treatment mixed
_refine_ls_matrix_type full
_refine_ls_number_parameters 208
_refine_ls_number_reflns 2729
_refine_ls_number_restraints 0
_refine_ls_restrained_S_all 1.138
_refine_ls_R_factor_all 0.0705
_refine_ls_R_factor_gt 0.0587
_refine_ls_shift/su_max 0.002
_refine_ls_shift/su_mean 0.000
_refine_ls_structure_factor_coef Fsqd
_refine_ls_weighting_details 'calc w=1/[\s^2^(Fo^2^)+(0.0572P)^2^+14.4960P] where P=(Fo^2^+2Fc^2^)/3'
_refine_ls_weighting_scheme calc
_refine_ls_wR_factor_gt 0.1441
_refine_ls_wR_factor_ref 0.1497
_reflns_number_gt 1577
_reflns_number_total 2729
_reflns_threshold_expression >2\s(I)
_cod_data_source_file ICA-2013-395-1-10-1.cif
_cod_data_source_block sksk31
_cod_depositor_comments
;
The following automatic conversions were performed:

'_exptl_absorpt_correction_type' value 'Empirical' changed to
'empirical' according to the built-in table from CIF Core dictionary
named 'cif_core.dic' version 2.4.1 from 2010-06-29.

Automatic conversion script
Id: cif_fix_values 1891 2012-01-12 08:04:46Z andrius 
;
_cod_database_code 1512843

loop_
_symmetry_equiv_pos_as_xyz
'x, y, z'
'-x+1/2, -y, z+1/2'
'x+1/2, -y+1/2, -z'
'-x, y+1/2, -z+1/2'
'-x, -y, -z'
'x-1/2, y, -z-1/2'
'-x-1/2, y-1/2, z'
'x, -y-1/2, z-1/2'

loop_
_atom_site_label
_atom_site_type_symbol
_atom_site_fract_x
_atom_site_fract_y
_atom_site_fract_z
_atom_site_U_iso_or_equiv
_atom_site_adp_type
_atom_site_occupancy
_atom_site_symmetry_multiplicity
_atom_site_calc_flag
_atom_site_refinement_flags
Cu1 Cu 0.97852(5) 0.07072(12) 0.07267(4) 0.0400(3) Uani 1 1 d .
Cl1 Cl 1.05627(10) 0.1852(2) -0.00487(7) 0.0374(5) Uani 1 1 d .
O3 O 1.1146(3) -0.1587(6) 0.1925(2) 0.0470(13) Uani 1 1 d .
N4 N 0.9442(3) 0.0802(7) 0.1613(2) 0.0336(13) Uani 1 1 d .
O2 O 1.0670(3) -0.0499(6) 0.1059(2) 0.0399(12) Uani 1 1 d .
C7 C 1.0655(4) -0.0764(9) 0.1644(3) 0.0382(17) Uani 1 1 d .
N3 N 0.8803(4) 0.1665(8) 0.1844(3) 0.0451(17) Uani 1 1 d .
N2 N 0.8587(4) 0.2207(9) -0.0078(3) 0.0442(18) Uani 1 1 d .
N1 N 0.8805(3) 0.1844(7) 0.0499(2) 0.0370(14) Uani 1 1 d .
C8 C 0.9934(5) 0.0045(9) 0.2642(3) 0.0410(18) Uani 1 1 d .
C13 C 1.0589(6) 0.0673(9) 0.2965(3) 0.052(2) Uani 1 1 d .
H13 H 1.1038 0.1085 0.2758 0.062 Uiso 1 1 calc R
C6 C 0.9954(4) 0.0078(9) 0.1970(3) 0.0341(16) Uani 1 1 d .
C2 C 0.7884(4) 0.2997(8) -0.0099(3) 0.0386(17) Uani 1 1 d .
O1 O 0.7652(4) 0.3099(8) 0.1796(2) 0.0679(18) Uani 1 1 d .
C1 C 0.7533(5) 0.3527(11) -0.0703(4) 0.060(2) Uani 1 1 d .
H1A H 0.7580 0.4723 -0.0746 0.089 Uiso 1 1 calc R
H1B H 0.6973 0.3211 -0.0721 0.089 Uiso 1 1 calc R
H1C H 0.7823 0.2984 -0.1028 0.089 Uiso 1 1 calc R
C4 C 0.8215(4) 0.2465(8) 0.0851(3) 0.0356(17) Uani 1 1 d .
C11 C 0.9925(8) 0.0030(13) 0.3897(4) 0.078(3) Uani 1 1 d .
H11 H 0.9920 0.0053 0.4321 0.094 Uiso 1 1 calc R
C9 C 0.9276(6) -0.0613(9) 0.2955(3) 0.052(2) Uani 1 1 d .
H9 H 0.8829 -0.1025 0.2745 0.063 Uiso 1 1 calc R
C10 C 0.9300(7) -0.0645(10) 0.3596(4) 0.067(3) Uani 1 1 d .
H10 H 0.8878 -0.1138 0.3813 0.080 Uiso 1 1 calc R
C5 C 0.8199(5) 0.2422(10) 0.1527(3) 0.0456(19) Uani 1 1 d .
C3 C 0.7629(4) 0.3197(10) 0.0492(4) 0.0465(19) Uani 1 1 d .
H3 H 0.7157 0.3720 0.0624 0.056 Uiso 1 1 calc R
C12 C 1.0575(7) 0.0688(11) 0.3589(4) 0.068(3) Uani 1 1 d .
H12 H 1.1006 0.1145 0.3805 0.081 Uiso 1 1 calc R
H2N H 0.889(4) 0.196(9) -0.025(3) 0.02(2) Uiso 1 1 d .
H3N H 0.880(3) 0.174(8) 0.217(3) 0.010(19) Uiso 1 1 d .

loop_
_atom_site_aniso_label
_atom_site_aniso_U_11
_atom_site_aniso_U_22
_atom_site_aniso_U_33
_atom_site_aniso_U_23
_atom_site_aniso_U_13
_atom_site_aniso_U_12
Cu1 0.0439(6) 0.0504(6) 0.0258(5) -0.0005(4) 0.0012(4) 0.0123(4)
Cl1 0.0451(10) 0.0380(9) 0.0291(9) 0.0010(8) 0.0020(8) -0.0017(8)
O3 0.072(4) 0.048(3) 0.021(3) 0.003(2) -0.004(2) 0.016(3)
N4 0.049(3) 0.032(3) 0.020(3) -0.007(3) 0.004(3) 0.001(3)
O2 0.047(3) 0.050(3) 0.023(3) -0.001(2) 0.002(2) 0.010(2)
C7 0.045(4) 0.030(4) 0.040(5) -0.004(4) -0.004(4) -0.005(3)
N3 0.056(4) 0.047(4) 0.033(4) -0.012(4) 0.006(4) 0.004(3)
N2 0.038(4) 0.057(5) 0.037(4) -0.001(3) 0.004(3) 0.016(4)
N1 0.051(4) 0.039(3) 0.021(3) 0.000(3) -0.004(3) 0.007(3)
C8 0.069(5) 0.024(3) 0.030(4) 0.012(3) 0.009(4) 0.007(4)
C13 0.088(6) 0.033(4) 0.034(5) -0.005(4) -0.009(4) 0.012(4)
C6 0.051(4) 0.028(4) 0.024(4) 0.007(3) 0.000(3) -0.005(3)
C2 0.044(4) 0.032(4) 0.040(5) 0.005(3) -0.002(3) 0.002(3)
O1 0.069(4) 0.089(5) 0.045(3) -0.012(3) 0.011(3) 0.031(4)
C1 0.051(5) 0.055(5) 0.073(6) 0.011(5) -0.001(4) 0.012(4)
C4 0.040(4) 0.031(4) 0.036(4) -0.011(3) 0.004(3) 0.001(3)
C11 0.157(11) 0.047(5) 0.030(5) 0.003(5) -0.002(6) 0.027(7)
C9 0.090(6) 0.030(4) 0.037(5) -0.006(4) 0.013(4) 0.009(4)
C10 0.129(9) 0.036(5) 0.035(5) 0.007(4) 0.035(6) 0.020(5)
C5 0.050(5) 0.049(5) 0.038(4) -0.015(4) -0.001(4) 0.008(4)
C3 0.040(4) 0.045(4) 0.054(5) -0.007(4) 0.000(4) 0.012(4)
C12 0.119(8) 0.039(5) 0.045(6) -0.012(4) -0.017(6) 0.012(5)

loop_
_atom_type_symbol
_atom_type_description
_atom_type_scat_dispersion_real
_atom_type_scat_dispersion_imag
_atom_type_scat_source
C C 0.0033 0.0016 'International Tables Vol C Tables 4.2.6.8 and 6.1.1.4'
H H 0.0000 0.0000 'International Tables Vol C Tables 4.2.6.8 and 6.1.1.4'
N N 0.0061 0.0033 'International Tables Vol C Tables 4.2.6.8 and 6.1.1.4'
O O 0.0106 0.0060 'International Tables Vol C Tables 4.2.6.8 and 6.1.1.4'
Cl Cl 0.1484 0.1585 'International Tables Vol C Tables 4.2.6.8 and 6.1.1.4'
Cu Cu 0.3201 1.2651 'International Tables Vol C Tables 4.2.6.8 and 6.1.1.4'

loop_
_geom_angle_atom_site_label_1
_geom_angle_atom_site_label_2
_geom_angle_atom_site_label_3
_geom_angle
_geom_angle_site_symmetry_3
O2 Cu1 N1 171.5(2) .
O2 Cu1 N4 82.4(2) .
N1 Cu1 N4 89.7(2) .
O2 Cu1 Cl1 93.03(15) .
N1 Cu1 Cl1 95.28(17) .
N4 Cu1 Cl1 147.60(17) .
O2 Cu1 Cl1 89.59(15) 5_755
N1 Cu1 Cl1 91.99(17) 5_755
N4 Cu1 Cl1 121.22(16) 5_755
Cl1 Cu1 Cl1 90.66(6) 5_755
Cu1 Cl1 Cu1 89.34(6) 5_755
C6 N4 N3 120.7(6) .
C6 N4 Cu1 112.4(5) .
N3 N4 Cu1 126.5(5) .
C7 O2 Cu1 116.5(4) .
O3 C7 O2 125.2(7) .
O3 C7 C6 120.7(7) .
O2 C7 C6 114.1(6) .
N4 N3 C5 127.3(7) .
N4 N3 H3N 114(5) .
C5 N3 H3N 118(5) .
C2 N2 N1 111.6(7) .
C2 N2 H2N 143(7) .
N1 N2 H2N 105(6) .
C4 N1 N2 105.5(6) .
C4 N1 Cu1 129.7(5) .
N2 N1 Cu1 124.8(5) .
C13 C8 C9 119.6(7) .
C13 C8 C6 119.2(7) .
C9 C8 C6 121.2(7) .
C12 C13 C8 120.1(9) .
C12 C13 H13 120.0 .
C8 C13 H13 120.0 .
N4 C6 C8 126.9(7) .
N4 C6 C7 114.4(6) .
C8 C6 C7 118.7(6) .
N2 C2 C3 107.0(6) .
N2 C2 C1 120.1(7) .
C3 C2 C1 132.9(7) .
C2 C1 H1A 109.5 .
C2 C1 H1B 109.5 .
H1A C1 H1B 109.5 .
C2 C1 H1C 109.5 .
H1A C1 H1C 109.5 .
H1B C1 H1C 109.5 .
N1 C4 C3 109.8(6) .
N1 C4 C5 125.5(6) .
C3 C4 C5 124.6(7) .
C10 C11 C12 121.1(9) .
C10 C11 H11 119.5 .
C12 C11 H11 119.5 .
C8 C9 C10 118.6(9) .
C8 C9 H9 120.7 .
C10 C9 H9 120.7 .
C11 C10 C9 120.4(9) .
C11 C10 H10 119.8 .
C9 C10 H10 119.8 .
O1 C5 N3 119.9(7) .
O1 C5 C4 119.5(7) .
N3 C5 C4 120.5(7) .
C2 C3 C4 106.0(6) .
C2 C3 H3 127.0 .
C4 C3 H3 127.0 .
C13 C12 C11 120.1(10) .
C13 C12 H12 119.9 .
C11 C12 H12 119.9 .

loop_
_geom_bond_atom_site_label_1
_geom_bond_atom_site_label_2
_geom_bond_distance
_geom_bond_site_symmetry_2
Cu1 O2 1.895(5) .
Cu1 N1 1.921(5) .
Cu1 N4 2.024(5) .
Cu1 Cl1 2.3169(18) .
Cu1 Cl1 2.5855(19) 5_755
Cl1 Cu1 2.5855(19) 5_755
O3 C7 1.212(8) .
N4 C6 1.289(9) .
N4 N3 1.356(8) .
O2 C7 1.299(9) .
C7 C6 1.518(10) .
N3 C5 1.358(10) .
N3 H3N 0.72(6) .
N2 C2 1.323(10) .
N2 N1 1.347(8) .
N2 H2N 0.66(6) .
N1 C4 1.338(8) .
C8 C13 1.386(11) .
C8 C9 1.388(11) .
C8 C6 1.473(10) .
C13 C12 1.366(11) .
C13 H13 0.9300 .
C2 C3 1.371(10) .
C2 C1 1.505(10) .
O1 C5 1.207(9) .
C1 H1A 0.9600 .
C1 H1B 0.9600 .
C1 H1C 0.9600 .
C4 C3 1.377(10) .
C4 C5 1.481(10) .
C11 C10 1.338(14) .
C11 C12 1.371(14) .
C11 H11 0.9300 .
C9 C10 1.407(11) .
C9 H9 0.9300 .
C10 H10 0.9300 .
C3 H3 0.9300 .
C12 H12 0.9300 .
